data_4085413
loop_
_publ_author_name
'W\/lodarska, Agata'
'Kozio\/l, Andrzej'
'Dranka, Maciej'
'Gryff-Keller, Adam'
'Szczeci\'nski, Przemys\/law'
'Jurkowski, Jakub'
'Pietrzykowski, Antoni'

_publ_section_title
;
 Synthesis, Structure, and Solution Dynamic Behavior of Nickel Complexes
 Bearing a 1,3-Diallyl-Substituted NHC Ligand
;
_journal_issue 3
_journal_name_full Organometallics
_journal_page_first 577
_journal_paper_doi 10.1021/om500939s
_journal_volume 34
_journal_year 2015
_chemical_formula_moiety 'C14 H17 Cl N2 Ni'
_chemical_formula_sum 'C14 H17 Cl N2 Ni'
_chemical_formula_weight 307.45
_chemical_properties_physical air-sensitive
_space_group_crystal_system monoclinic
_space_group_IT_number 14
_space_group_name_Hall '-P 2yn'
_space_group_name_H-M_alt 'P 1 21/n 1'
_symmetry_cell_setting monoclinic
_symmetry_Int_Tables_number 14
_symmetry_space_group_name_Hall '-P 2yn'
_symmetry_space_group_name_H-M 'P 1 21/n 1'
_atom_sites_solution_hydrogens geom
_atom_sites_solution_primary direct
_audit_creation_date 2014-08-03
_audit_creation_method
;
Olex2 1.2-beta
(compiled 2014.07.22 svn.r2960 for OlexSys, GUI svn.r4862)
;
_cell_angle_alpha 90
_cell_angle_beta 101.532(3)
_cell_angle_gamma 90
_cell_formula_units_Z 4
_cell_length_a 9.7100(3)
_cell_length_b 15.5306(3)
_cell_length_c 9.8555(2)
_cell_measurement_reflns_used 12439
_cell_measurement_temperature 120.0(2)
_cell_measurement_theta_max 25.7530
_cell_measurement_theta_min 3.7380
_cell_volume 1456.23(6)
_computing_cell_refinement
;
CrysAlisPro, Agilent Technologies,
Version 1.171.37.33 (release 27-03-2014 CrysAlis171 .NET)
(compiled Mar 27 2014,17:12:48)
;
_computing_data_collection
;
CrysAlisPro, Agilent Technologies,
Version 1.171.37.33 (release 27-03-2014 CrysAlis171 .NET)
(compiled Mar 27 2014,17:12:48)
;
_computing_data_reduction
;
CrysAlisPro, Agilent Technologies,
Version 1.171.37.33 (release 27-03-2014 CrysAlis171 .NET)
(compiled Mar 27 2014,17:12:48)
;
_computing_molecular_graphics 'Olex2 (Dolomanov et al., 2009)'
_computing_publication_material 'Olex2 (Dolomanov et al., 2009)'
_computing_structure_refinement 'ShelXL (Sheldrick, 2008)'
_computing_structure_solution 'ShelXS (Sheldrick, 2008)'
_diffrn_ambient_environment air
_diffrn_ambient_temperature 120.0(2)
_diffrn_detector 'CCD plate'
_diffrn_detector_area_resol_mean 10.3347
_diffrn_detector_type Atlas
_diffrn_measured_fraction_theta_full 0.998
_diffrn_measured_fraction_theta_max 0.998
_diffrn_measurement_details
;
  1 omega  -77.00    3.00   1.0000   20.0000
omega____ theta____ kappa____ phi______ frames
    -      -19.3435  125.0000  173.6332 80

  2 omega  -87.00  -25.00   1.0000   20.0000
omega____ theta____ kappa____ phi______ frames
    -      -19.3435  142.0000   33.1800 62

  3 omega  -98.00   14.00   1.0000   20.0000
omega____ theta____ kappa____ phi______ frames
    -      -19.3435  -77.0000   60.0000 112

  4 omega  -93.00   10.00   1.0000   20.0000
omega____ theta____ kappa____ phi______ frames
    -      -19.3435  -57.0000 -180.0000 103

  5 omega  -94.00    7.00   1.0000   20.0000
omega____ theta____ kappa____ phi______ frames
    -      -19.3435  -38.0000  -90.0000 101

  6 omega  -45.00   57.00   1.0000   20.0000
omega____ theta____ kappa____ phi______ frames
    -      -19.3435   38.0000  -30.0000 102

  7 omega  -70.00  -34.00   1.0000   20.0000
omega____ theta____ kappa____ phi______ frames
    -      -19.3435 -179.0000   60.0000 36

  8 omega  -47.00   51.00   1.0000   20.0000
omega____ theta____ kappa____ phi______ frames
    -      -19.3435   57.0000   60.0000 98

  9 omega   34.00   81.00   1.0000   20.0000
omega____ theta____ kappa____ phi______ frames
    -       20.1248 -130.0000   50.6483 47

 10 omega -109.00  -34.00   1.0000   20.0000
omega____ theta____ kappa____ phi______ frames
    -      -19.3435 -179.0000  -60.0000 75

 11 omega  -95.00    7.00   1.0000   20.0000
omega____ theta____ kappa____ phi______ frames
    -      -19.3435  -38.0000   30.0000 102

 12 omega -108.00  -32.00   1.0000   20.0000
omega____ theta____ kappa____ phi______ frames
    -      -19.3435  179.0000   30.0000 76

 13 omega  -93.00   10.00   1.0000   20.0000
omega____ theta____ kappa____ phi______ frames
    -      -19.3435  -57.0000  -60.0000 103

 14 omega  -56.00   47.00   1.0000   20.0000
omega____ theta____ kappa____ phi______ frames
    -       20.1248  -38.0000  -60.0000 103

 15 omega   22.00   81.00   1.0000   20.0000
omega____ theta____ kappa____ phi______ frames
    -       20.1248 -130.0000   50.6483 59

 16 omega   -6.00   96.00   1.0000   20.0000
omega____ theta____ kappa____ phi______ frames
    -       20.1248   38.0000  -90.0000 102

 17 omega  -98.00   14.00   1.0000   20.0000
omega____ theta____ kappa____ phi______ frames
    -      -19.3435  -77.0000  150.0000 112

 18 omega  -46.00   57.00   1.0000   20.0000
omega____ theta____ kappa____ phi______ frames
    -      -19.3435   38.0000 -180.0000 103

 19 omega -109.00  -70.00   1.0000   20.0000
omega____ theta____ kappa____ phi______ frames
    -      -19.3435 -179.0000  -30.0000 39

 20 omega   -4.00   62.00   1.0000   20.0000
omega____ theta____ kappa____ phi______ frames
    -       20.1248  -99.0000  -90.0000 66
;
_diffrn_measurement_device 'four-circle diffractometer'
_diffrn_measurement_device_type 'Xcalibur, Atlas, Gemini A Ultra'
_diffrn_measurement_method '\w scans'
_diffrn_orient_matrix_UB_11 -0.0261632000
_diffrn_orient_matrix_UB_12 0.0265661000
_diffrn_orient_matrix_UB_13 0.0476685000
_diffrn_orient_matrix_UB_21 0.0414267000
_diffrn_orient_matrix_UB_22 0.0347064000
_diffrn_orient_matrix_UB_23 -0.0160559000
_diffrn_orient_matrix_UB_31 -0.0561731000
_diffrn_orient_matrix_UB_32 0.0132395000
_diffrn_orient_matrix_UB_33 -0.0535587000
_diffrn_radiation_monochromator graphite
_diffrn_radiation_probe x-ray
_diffrn_radiation_type MoK\a
_diffrn_radiation_wavelength 0.71073
_diffrn_reflns_av_R_equivalents 0.0546
_diffrn_reflns_av_unetI/netI 0.0168
_diffrn_reflns_Laue_measured_fraction_full 0.998
_diffrn_reflns_Laue_measured_fraction_max 0.998
_diffrn_reflns_limit_h_max 12
_diffrn_reflns_limit_h_min -12
_diffrn_reflns_limit_k_max 20
_diffrn_reflns_limit_k_min -20
_diffrn_reflns_limit_l_max 12
_diffrn_reflns_limit_l_min -12
_diffrn_reflns_number 57136
_diffrn_reflns_point_group_measured_fraction_full 0.998
_diffrn_reflns_point_group_measured_fraction_max 0.998
_diffrn_reflns_theta_full 26.000
_diffrn_reflns_theta_max 27.372
_diffrn_reflns_theta_min 3.367
_diffrn_source 'Enhance (Mo) X-ray Source'
_exptl_absorpt_coefficient_mu 1.499
_exptl_absorpt_correction_T_max 0.901
_exptl_absorpt_correction_T_min 0.685
_exptl_absorpt_correction_type analytical
_exptl_absorpt_process_details
;
CrysAlisPro, Agilent Technologies,
Version 1.171.37.33 (release 27-03-2014 CrysAlis171 .NET)
(compiled Mar 27 2014,17:12:48)
Analytical numeric absorption correction using a multifaceted crystal
            model based on expressions derived by R.C. Clark & J.S. Reid.
(Clark, R. C. & Reid, J. S. (1995). Acta Cryst. A51, 887-897)
Empirical absorption correction using spherical harmonics,
 implemented in SCALE3 ABSPACK scaling algorithm.
;
_exptl_crystal_colour red
_exptl_crystal_colour_primary red
_exptl_crystal_density_diffrn 1.402
_exptl_crystal_description needle
_exptl_crystal_F_000 640
_exptl_crystal_size_max 0.3887
_exptl_crystal_size_mid 0.1896
_exptl_crystal_size_min 0.0853
_refine_diff_density_max 0.258
_refine_diff_density_min -0.217
_refine_diff_density_rms 0.034
_refine_ls_extinction_method none
_refine_ls_goodness_of_fit_ref 1.032
_refine_ls_hydrogen_treatment constr
_refine_ls_matrix_type full
_refine_ls_number_parameters 182
_refine_ls_number_reflns 3297
_refine_ls_number_restraints 2
_refine_ls_restrained_S_all 1.035
_refine_ls_R_factor_all 0.0394
_refine_ls_R_factor_gt 0.0278
_refine_ls_shift/su_max 0.002
_refine_ls_shift/su_mean 0.000
_refine_ls_structure_factor_coef Fsqd
_refine_ls_weighting_details 'w=1/[\s^2^(Fo^2^)+(0.0240P)^2^+0.4540P] where P=(Fo^2^+2Fc^2^)/3'
_refine_ls_weighting_scheme calc
_refine_ls_wR_factor_gt 0.0632
_refine_ls_wR_factor_ref 0.0695
_reflns_Friedel_coverage 0.000
_reflns_number_gt 2620
_reflns_number_total 3297
_reflns_threshold_expression 'I > 2\s(I)'
_cod_data_source_file om500939s_si_002.cif
_cod_data_source_block compound_2
_cod_depositor_comments 'Adding full bibliography for 4085411--4085414.cif.'
_cod_original_sg_symbol_H-M 'P 21/n'
_cod_database_code 4085413
_shelxl_version_number 2014-3
_shelx_space_group_comment
;
The symmetry employed for this shelxl refinement is uniquely defined
by the following loop, which should always be used as a source of
symmetry information in preference to the above space-group names.
They are only intended as comments.
;

loop_
_space_group_symop_operation_xyz
'x, y, z'
'-x+1/2, y+1/2, -z+1/2'
'-x, -y, -z'
'x-1/2, -y-1/2, z-1/2'

loop_
_atom_site_label
_atom_site_type_symbol
_atom_site_fract_x
_atom_site_fract_y
_atom_site_fract_z
_atom_site_U_iso_or_equiv
_atom_site_adp_type
_atom_site_occupancy
_atom_site_site_symmetry_order
_atom_site_calc_flag
_atom_site_refinement_flags_posn
_atom_site_refinement_flags_occupancy
_atom_site_disorder_assembly
_atom_site_disorder_group
Ni1 Ni 0.32928(3) 0.65134(2) 0.44828(3) 0.05564(9) Uani 1 1 d . . . .
Cl1 Cl 0.38301(8) 0.66251(4) 0.67362(6) 0.08403(18) Uani 1 1 d . . . .
N1 N 0.53701(17) 0.77325(10) 0.38718(17) 0.0623(4) Uani 1 1 d . . . .
N2 N 0.34906(17) 0.83660(10) 0.41171(18) 0.0611(4) Uani 1 1 d . . . .
C1 C 0.4080(2) 0.75752(11) 0.41424(19) 0.0545(4) Uani 1 1 d . . . .
C2 C 0.5567(3) 0.86022(14) 0.3690(2) 0.0743(6) Uani 1 1 d . . . .
H2 H 0.6387 0.8868 0.3494 0.089 Uiso 1 1 calc R . . .
C3 C 0.4400(2) 0.89963(13) 0.3841(2) 0.0724(6) Uani 1 1 d . . . .
H3 H 0.4221 0.9598 0.3773 0.087 Uiso 1 1 calc R . . .
C4 C 0.6444(2) 0.70797(15) 0.3819(3) 0.0755(6) Uani 1 1 d . . . .
H4A H 0.6883 0.7196 0.3013 0.091 Uiso 1 1 calc R . . .
H4B H 0.5989 0.6507 0.3681 0.091 Uiso 1 1 calc R . . .
C5 C 0.7548(3) 0.70595(15) 0.5084(3) 0.0770(6) Uani 1 1 d . . . .
H5 H 0.7279 0.6916 0.5931 0.092 Uiso 1 1 calc R . . .
C6 C 0.8847(3) 0.72235(19) 0.5115(3) 0.0953(8) Uani 1 1 d . . . .
H6A H 0.9150 0.7370 0.4286 0.114 Uiso 1 1 calc R . . .
H6B H 0.9507 0.7199 0.5967 0.114 Uiso 1 1 calc R . . .
C7 C 0.2104(3) 0.85341(15) 0.4413(3) 0.0847(7) Uani 1 1 d . . . .
H7AA H 0.1599 0.7985 0.4463 0.102 Uiso 0.679(12) 1 calc R P A 1
H7AB H 0.1546 0.8891 0.3668 0.102 Uiso 0.679(12) 1 calc R P A 1
H7BC H 0.1498 0.8683 0.3512 0.102 Uiso 0.321(12) 1 calc R P A 2
H7BD H 0.1762 0.7972 0.4686 0.102 Uiso 0.321(12) 1 calc R P A 2
C10 C 0.1612(3) 0.62586(16) 0.2779(3) 0.0861(7) Uani 1 1 d . . . .
H10 H 0.1020 0.6688 0.2281 0.103 Uiso 1 1 calc R . . .
C11 C 0.1343(3) 0.57915(17) 0.3865(3) 0.0893(7) Uani 1 1 d . . . .
H11 H 0.0526 0.5832 0.4255 0.107 Uiso 1 1 calc R . . .
C12 C 0.2492(3) 0.52373(14) 0.4306(3) 0.0878(7) Uani 1 1 d . . . .
H12 H 0.2609 0.4868 0.5089 0.105 Uiso 1 1 calc R . . .
C13 C 0.3425(3) 0.53145(15) 0.3417(3) 0.0845(7) Uani 1 1 d . . . .
H13 H 0.4239 0.4975 0.3416 0.101 Uiso 1 1 calc R . . .
C14 C 0.2927(3) 0.59924(16) 0.2524(2) 0.0821(7) Uani 1 1 d . . . .
H14 H 0.3396 0.6235 0.1855 0.099 Uiso 1 1 calc R . . .
C8 C 0.2292(10) 0.9002(4) 0.5780(9) 0.089(2) Uani 0.679(12) 1 d . P A 1
H8 H 0.2909 0.8742 0.6539 0.106 Uiso 0.679(12) 1 calc R P A 1
C9 C 0.1717(10) 0.9703(4) 0.6030(9) 0.138(3) Uani 0.679(12) 1 d . P A 1
H9A H 0.1090 0.9992 0.5310 0.166 Uiso 0.679(12) 1 calc R P A 1
H9B H 0.1915 0.9940 0.6938 0.166 Uiso 0.679(12) 1 calc R P A 1
C8A C 0.1768(19) 0.9144(11) 0.5380(16) 0.121(7) Uani 0.321(12) 1 d . P A 2
H8A H 0.0852 0.9385 0.5261 0.145 Uiso 0.321(12) 1 calc R P A 2
C9A C 0.2691(15) 0.9350(10) 0.6370(15) 0.102(4) Uani 0.321(12) 1 d . P A 2
H9AA H 0.3603 0.9105 0.6477 0.122 Uiso 0.321(12) 1 calc R P A 2
H9AB H 0.2494 0.9755 0.7028 0.122 Uiso 0.321(12) 1 calc R P A 2

loop_
_atom_site_aniso_label
_atom_site_aniso_U_11
_atom_site_aniso_U_22
_atom_site_aniso_U_33
_atom_site_aniso_U_23
_atom_site_aniso_U_13
_atom_site_aniso_U_12
Ni1 0.06207(16) 0.04102(13) 0.06228(16) -0.00265(10) 0.00874(11) -0.00429(10)
Cl1 0.1129(5) 0.0780(4) 0.0601(3) -0.0013(3) 0.0147(3) -0.0042(3)
N1 0.0624(9) 0.0530(9) 0.0718(10) -0.0066(8) 0.0141(8) -0.0064(7)
N2 0.0631(10) 0.0439(8) 0.0737(10) -0.0004(7) 0.0074(8) -0.0026(7)
C1 0.0591(10) 0.0476(10) 0.0551(10) -0.0050(8) 0.0076(8) -0.0036(8)
C2 0.0793(15) 0.0605(13) 0.0838(15) 0.0021(11) 0.0180(12) -0.0192(11)
C3 0.0854(15) 0.0449(10) 0.0828(15) 0.0056(10) 0.0073(12) -0.0098(10)
C4 0.0679(13) 0.0683(13) 0.0927(16) -0.0211(12) 0.0215(12) -0.0047(11)
C5 0.0897(17) 0.0668(14) 0.0785(15) 0.0068(11) 0.0261(13) 0.0095(12)
C6 0.0818(17) 0.113(2) 0.0855(17) -0.0002(16) 0.0045(14) 0.0073(16)
C7 0.0703(14) 0.0594(13) 0.126(2) 0.0007(13) 0.0231(14) 0.0064(11)
C10 0.0870(17) 0.0587(13) 0.0959(18) -0.0078(13) -0.0217(14) -0.0055(12)
C11 0.0730(15) 0.0718(15) 0.124(2) -0.0199(15) 0.0206(14) -0.0233(12)
C12 0.115(2) 0.0443(11) 0.0971(18) 0.0026(11) 0.0045(16) -0.0202(13)
C13 0.0845(16) 0.0563(13) 0.1050(19) -0.0297(13) 0.0002(14) 0.0056(11)
C14 0.0977(18) 0.0757(16) 0.0700(14) -0.0190(12) 0.0094(13) -0.0243(14)
C8 0.101(6) 0.068(3) 0.109(5) 0.007(3) 0.051(4) 0.003(3)
C9 0.181(8) 0.093(4) 0.164(6) -0.028(4) 0.088(6) -0.006(4)
C8A 0.131(14) 0.086(10) 0.153(14) 0.020(9) 0.048(10) 0.050(9)
C9A 0.127(10) 0.073(9) 0.120(10) -0.004(6) 0.058(9) -0.012(8)

loop_
_atom_type_symbol
_atom_type_description
_atom_type_scat_dispersion_real
_atom_type_scat_dispersion_imag
_atom_type_scat_source
C C 0.0033 0.0016 'International Tables Vol C Tables 4.2.6.8 and 6.1.1.4'
H H 0.0000 0.0000 'International Tables Vol C Tables 4.2.6.8 and 6.1.1.4'
Cl Cl 0.1484 0.1585 'International Tables Vol C Tables 4.2.6.8 and 6.1.1.4'
N N 0.0061 0.0033 'International Tables Vol C Tables 4.2.6.8 and 6.1.1.4'
Ni Ni 0.3393 1.1124 'International Tables Vol C Tables 4.2.6.8 and 6.1.1.4'

loop_
_geom_angle_atom_site_label_1
_geom_angle_atom_site_label_2
_geom_angle_atom_site_label_3
_geom_angle
C1 Ni1 Cl1 95.10(6)
C1 Ni1 C10 107.31(9)
C1 Ni1 C11 139.85(10)
C1 Ni1 C12 164.04(10)
C1 Ni1 C13 127.33(10)
C1 Ni1 C14 100.24(9)
C10 Ni1 Cl1 143.64(9)
C10 Ni1 C11 36.77(10)
C10 Ni1 C13 64.30(10)
C11 Ni1 Cl1 110.03(8)
C12 Ni1 Cl1 99.60(8)
C12 Ni1 C10 63.37(10)
C12 Ni1 C11 38.14(10)
C12 Ni1 C13 37.80(10)
C13 Ni1 Cl1 122.62(8)
C13 Ni1 C11 63.41(10)
C14 Ni1 Cl1 161.18(8)
C14 Ni1 C10 39.34(10)
C14 Ni1 C11 63.79(11)
C14 Ni1 C12 64.17(10)
C14 Ni1 C13 38.60(9)
C1 N1 C2 111.07(17)
C1 N1 C4 125.18(17)
C2 N1 C4 123.72(18)
C1 N2 C3 111.25(17)
C1 N2 C7 124.29(17)
C3 N2 C7 124.39(18)
N1 C1 Ni1 128.30(14)
N2 C1 Ni1 127.97(14)
N2 C1 N1 103.72(16)
C3 C2 N1 107.10(19)
C2 C3 N2 106.86(18)
N1 C4 C5 112.82(18)
C6 C5 C4 124.2(2)
N2 C7 C8 108.3(4)
C8A C7 N2 126.6(8)
C11 C10 Ni1 73.55(14)
C11 C10 C14 107.9(2)
C14 C10 Ni1 67.51(13)
C10 C11 Ni1 69.68(13)
C10 C11 C12 107.7(2)
C12 C11 Ni1 68.76(13)
C11 C12 Ni1 73.10(13)
C13 C12 Ni1 72.30(13)
C13 C12 C11 109.3(2)
C12 C13 Ni1 69.89(13)
C12 C13 C14 106.0(2)
C14 C13 Ni1 66.96(12)
C10 C14 Ni1 73.14(14)
C13 C14 Ni1 74.44(13)
C13 C14 C10 108.7(2)
C9 C8 C7 127.4(10)
C9A C8A C7 118.3(16)

loop_
_geom_bond_atom_site_label_1
_geom_bond_atom_site_label_2
_geom_bond_distance
Ni1 Cl1 2.1843(6)
Ni1 C1 1.8758(18)
Ni1 C10 2.132(2)
Ni1 C11 2.180(2)
Ni1 C12 2.124(2)
Ni1 C13 2.154(2)
Ni1 C14 2.058(2)
N1 C1 1.354(2)
N1 C2 1.381(3)
N1 C4 1.463(3)
N2 C1 1.353(2)
N2 C3 1.381(3)
N2 C7 1.457(3)
C2 C3 1.323(3)
C4 C5 1.473(3)
C5 C6 1.282(3)
C7 C8 1.509(8)
C7 C8A 1.428(13)
C10 C11 1.361(4)
C10 C14 1.412(4)
C11 C12 1.407(4)
C12 C13 1.386(4)
C13 C14 1.395(3)
C8 C9 1.271(9)
C8A C9A 1.228(15)

loop_
_geom_torsion_atom_site_label_1
_geom_torsion_atom_site_label_2
_geom_torsion_atom_site_label_3
_geom_torsion_atom_site_label_4
_geom_torsion
Ni1 C10 C11 C12 -58.42(17)
Ni1 C10 C14 C13 66.53(15)
Ni1 C11 C12 C13 -63.72(16)
Ni1 C12 C13 C14 -57.39(15)
Ni1 C13 C14 C10 -65.68(15)
Cl1 Ni1 C1 N1 96.50(17)
Cl1 Ni1 C1 N2 -83.13(17)
N1 C2 C3 N2 0.1(3)
N1 C4 C5 C6 -117.2(3)
N2 C7 C8 C9 127.7(8)
N2 C7 C8A C9A -26(2)
C1 N1 C2 C3 -0.2(3)
C1 N1 C4 C5 -101.6(2)
C1 N2 C3 C2 0.1(3)
C1 N2 C7 C8 110.0(3)
C1 N2 C7 C8A 127.8(10)
C2 N1 C1 Ni1 -179.46(15)
C2 N1 C1 N2 0.2(2)
C2 N1 C4 C5 76.3(3)
C3 N2 C1 Ni1 179.51(15)
C3 N2 C1 N1 -0.2(2)
C3 N2 C7 C8 -66.7(4)
C3 N2 C7 C8A -48.9(10)
C4 N1 C1 Ni1 -1.3(3)
C4 N1 C1 N2 178.38(18)
C4 N1 C2 C3 -178.4(2)
C7 N2 C1 Ni1 2.4(3)
C7 N2 C1 N1 -177.3(2)
C7 N2 C3 C2 177.1(2)
C10 Ni1 C1 N1 -112.49(19)
C10 Ni1 C1 N2 67.9(2)
C10 C11 C12 Ni1 59.00(17)
C10 C11 C12 C13 -4.7(3)
C11 Ni1 C1 N1 -133.76(18)
C11 Ni1 C1 N2 46.6(2)
C11 C10 C14 Ni1 -62.90(17)
C11 C10 C14 C13 3.6(3)
C11 C12 C13 Ni1 64.23(16)
C11 C12 C13 C14 6.8(3)
C12 Ni1 C1 N1 -60.7(4)
C12 Ni1 C1 N2 119.7(4)
C12 C13 C14 Ni1 59.27(16)
C12 C13 C14 C10 -6.4(2)
C13 Ni1 C1 N1 -42.0(2)
C13 Ni1 C1 N2 138.38(17)
C14 Ni1 C1 N1 -72.56(19)
C14 Ni1 C1 N2 107.80(19)
C14 C10 C11 Ni1 59.05(15)
C14 C10 C11 C12 0.6(3)
C8 C7 C8A C9A 19.3(12)
C8A C7 C8 C9 -15(2)
